data_7009766
loop_
_publ_author_name
'Arena, Carmela G.'
'Calamia, Stefania'
'Faraone, Felice'
'Graiff, Claudia'
'Tiripicchio, Antonio'

_publ_section_title
;
 (\h6-Arene)ruthenium(II) complexes containing enantiomerically pure
 (\b-aminoalkyl)phosphines or a (\b-aminoalkyl) phosphinite: synthesis,
 stereochemical and kinetic studies
;
_journal_issue 18
_journal_name_full 'Journal of the Chemical Society, Dalton Transactions'
_journal_page_first 3149
_journal_paper_doi 10.1039/b003514i
_journal_year 2000
_chemical_formula_moiety 'C32 H38 Cl N P Ru . B F4 '
_chemical_formula_sum 'C32 H38 B Cl F4 N P Ru'
_chemical_formula_weight 690.93
_chemical_name_systematic
; 
 ? 
;
_space_group_IT_number 19
_symmetry_cell_setting orthorhombic
_symmetry_space_group_name_Hall 'P 2ac 2ab'
_symmetry_space_group_name_H-M 'P 21 21 21'
_atom_sites_solution_hydrogens geom
_atom_sites_solution_primary direct
_atom_sites_solution_secondary difmap
_audit_creation_method SHELXL-97
_cell_angle_alpha 90.00
_cell_angle_beta 90.00
_cell_angle_gamma 90.00
_cell_formula_units_Z 4
_cell_length_a 10.866(4)
_cell_length_b 24.897(5)
_cell_length_c 11.912(4)
_cell_measurement_temperature 293(2)
_cell_volume 3222.6(17)
_computing_structure_refinement 'SHELXL-97 (Sheldrick, 1997)'
_computing_structure_solution 'SHELXS-97 (Sheldrick, 1990)'
_diffrn_ambient_temperature 293(2)
_diffrn_measured_fraction_theta_full 0.993
_diffrn_measured_fraction_theta_max 0.993
_diffrn_measurement_device_type 'Bruker AMX SMART 1000'
_diffrn_measurement_method 'Software SMART'
_diffrn_radiation_monochromator graphite
_diffrn_radiation_source 'fine-focus sealed tube'
_diffrn_radiation_type MoK\a
_diffrn_radiation_wavelength 0.71073
_diffrn_reflns_av_R_equivalents 0.0421
_diffrn_reflns_av_sigmaI/netI 0.0362
_diffrn_reflns_limit_h_max 10
_diffrn_reflns_limit_h_min -13
_diffrn_reflns_limit_k_max 31
_diffrn_reflns_limit_k_min -26
_diffrn_reflns_limit_l_max 15
_diffrn_reflns_limit_l_min -15
_diffrn_reflns_number 19073
_diffrn_reflns_theta_full 27.01
_diffrn_reflns_theta_max 27.01
_diffrn_reflns_theta_min 1.64
_exptl_absorpt_coefficient_mu 0.664
_exptl_absorpt_correction_type 'software SMART'
_exptl_crystal_density_diffrn 1.424
_exptl_crystal_density_method 'not measured'
_exptl_crystal_F_000 1416
_refine_diff_density_max 0.373
_refine_diff_density_min -0.928
_refine_diff_density_rms 0.131
_refine_ls_abs_structure_details 'Flack H D (1983), Acta Cryst. A39, 876-881'
_refine_ls_abs_structure_Flack -0.05(2)
_refine_ls_extinction_method none
_refine_ls_goodness_of_fit_ref 1.074
_refine_ls_hydrogen_treatment mixed
_refine_ls_matrix_type full
_refine_ls_number_parameters 380
_refine_ls_number_reflns 6908
_refine_ls_number_restraints 0
_refine_ls_restrained_S_all 1.074
_refine_ls_R_factor_all 0.0338
_refine_ls_R_factor_gt 0.0308
_refine_ls_shift/su_max 0.034
_refine_ls_shift/su_mean 0.003
_refine_ls_structure_factor_coef Fsqd
_refine_ls_weighting_details 'w=1/[\s^2^(Fo^2^)+(0.0517P)^2^+0.0000P] where P=(Fo^2^+2Fc^2^)/3'
_refine_ls_weighting_scheme calc
_refine_ls_wR_factor_gt 0.0806
_refine_ls_wR_factor_ref 0.0828
_reflns_number_gt 6467
_reflns_number_total 6908
_reflns_threshold_expression >2sigma(I)
_cod_data_source_file b003514i.txt
_cod_data_source_block f17h
_cod_depositor_comments
;
The following automatic conversions were performed:

'_refine_ls_weighting_scheme' value 'calc
w=1/[\s^2^(Fo^2^)+(0.0517P)^2^+0.0000P] where P=(Fo^2^+2Fc^2^)/3' was
changed to 'calc'. New tag '_refine_ls_weighting_details' was
created. The value of the new tag was set to
'w=1/[\s^2^(Fo^2^)+(0.0517P)^2^+0.0000P] where P=(Fo^2^+2Fc^2^)/3'.

Automatic conversion script
Id: cif_fix_values 3143 2015-03-26 13:38:13Z robertas 
;
_cod_original_sg_symbol_H-M P212121
_cod_database_code 7009766

loop_
_symmetry_equiv_pos_as_xyz
'x, y, z'
'-x+1/2, -y, z+1/2'
'x+1/2, -y+1/2, -z'
'-x, y+1/2, -z+1/2'

loop_
_atom_site_label
_atom_site_type_symbol
_atom_site_fract_x
_atom_site_fract_y
_atom_site_fract_z
_atom_site_U_iso_or_equiv
_atom_site_adp_type
_atom_site_occupancy
_atom_site_calc_flag
_atom_site_refinement_flags
_atom_site_disorder_assembly
_atom_site_disorder_group
F1 F 0.0997(3) 0.55518(13) 0.9902(3) 0.1138(11) Uani 1 d . . .
F2 F 0.1023(4) 0.56565(19) 1.1711(3) 0.1461(15) Uani 1 d . . .
F3 F 0.1332(3) 0.63569(12) 1.0629(4) 0.1229(12) Uani 1 d . . .
F4 F -0.0558(2) 0.60061(14) 1.0762(3) 0.1023(9) Uani 1 d . . .
B1 B 0.0662(4) 0.59010(18) 1.0735(4) 0.0582(9) Uani 1 d . . .
Ru1 Ru 0.039451(19) 0.877396(8) 0.774218(17) 0.03719(7) Uani 1 d . . .
P1 P 0.16150(7) 0.91233(3) 0.63219(6) 0.03981(16) Uani 1 d . . .
N1 N -0.1051(2) 0.88487(10) 0.6406(2) 0.0429(5) Uani 1 d . . .
Cl1 Cl 0.07968(8) 0.79136(3) 0.69465(7) 0.05382(19) Uani 1 d . . .
C1 C 0.0332(3) 0.83323(13) 0.9436(2) 0.0507(7) Uani 1 d . . .
C2 C 0.1476(3) 0.86032(14) 0.9250(2) 0.0493(7) Uani 1 d . . .
H2 H 0.2208 0.8410 0.9267 0.048(4) Uiso 1 calc R . .
C3 C 0.1504(3) 0.91563(14) 0.9045(3) 0.0488(7) Uani 1 d . . .
H3 H 0.2258 0.9326 0.8946 0.048(4) Uiso 1 calc R . .
C4 C 0.0401(4) 0.94647(12) 0.8985(2) 0.0503(7) Uani 1 d . . .
C5 C -0.0704(3) 0.91846(15) 0.9067(3) 0.0544(8) Uani 1 d . . .
H5 H -0.1436 0.9371 0.8959 0.048(4) Uiso 1 calc R . .
C6 C -0.0764(3) 0.86240(14) 0.9312(3) 0.0517(8) Uani 1 d . . .
H6 H -0.1521 0.8454 0.9388 0.048(4) Uiso 1 calc R . .
C7 C 0.0345(5) 0.77417(14) 0.9742(3) 0.0667(9) Uani 1 d . . .
H7 H 0.1021 0.7574 0.9326 0.056(10) Uiso 1 calc R . .
C8 C 0.0661(6) 0.77034(18) 1.1004(3) 0.0955(17) Uani 1 d . . .
H8A H 0.1425 0.7885 1.1145 0.124(9) Uiso 1 calc R . .
H8B H 0.0736 0.7333 1.1215 0.124(9) Uiso 1 calc R . .
H8C H 0.0019 0.7869 1.1436 0.124(9) Uiso 1 calc R . .
C9 C -0.0829(6) 0.7445(2) 0.9432(5) 0.1081(19) Uani 1 d . . .
H9A H -0.0753 0.7074 0.9639 0.124(9) Uiso 1 calc R . .
H9B H -0.0963 0.7472 0.8637 0.124(9) Uiso 1 calc R . .
H9C H -0.1512 0.7602 0.9823 0.124(9) Uiso 1 calc R . .
C10 C 0.0454(5) 1.00661(14) 0.8884(3) 0.0766(12) Uani 1 d . . .
H10A H 0.1297 1.0179 0.8833 0.135(12) Uiso 1 calc R . .
H10B H 0.0080 1.0227 0.9532 0.135(12) Uiso 1 calc R . .
H10C H 0.0020 1.0177 0.8221 0.135(12) Uiso 1 calc R . .
C11 C 0.2346(3) 0.97764(12) 0.6526(2) 0.0465(7) Uani 1 d . . .
C12 C 0.3541(3) 0.98054(16) 0.6928(3) 0.0612(9) Uani 1 d . . .
H12 H 0.3979 0.9491 0.7060 0.084(6) Uiso 1 calc R . .
C13 C 0.4088(4) 1.02949(19) 0.7134(3) 0.0789(12) Uani 1 d . . .
H13 H 0.4891 1.0308 0.7403 0.084(6) Uiso 1 calc R . .
C14 C 0.3461(5) 1.07596(18) 0.6947(3) 0.0784(13) Uani 1 d . . .
H14 H 0.3838 1.1088 0.7088 0.084(6) Uiso 1 calc R . .
C15 C 0.2272(5) 1.07454(16) 0.6550(3) 0.0737(12) Uani 1 d . . .
H15 H 0.1844 1.1063 0.6424 0.084(6) Uiso 1 calc R . .
C16 C 0.1713(4) 1.02504(13) 0.6339(3) 0.0577(8) Uani 1 d . . .
H16 H 0.0910 1.0239 0.6072 0.084(6) Uiso 1 calc R . .
C17 C 0.2883(3) 0.87042(12) 0.5834(2) 0.0451(6) Uani 1 d . . .
C18 C 0.3603(3) 0.84342(17) 0.6600(3) 0.0618(9) Uani 1 d . . .
H18 H 0.3400 0.8448 0.7358 0.102(7) Uiso 1 calc R . .
C19 C 0.4630(4) 0.81394(18) 0.6261(3) 0.0717(10) Uani 1 d . . .
H19 H 0.5128 0.7973 0.6793 0.102(7) Uiso 1 calc R . .
C20 C 0.4899(4) 0.80969(17) 0.5153(4) 0.0698(10) Uani 1 d . . .
H20 H 0.5569 0.7891 0.4926 0.102(7) Uiso 1 calc R . .
C21 C 0.4210(4) 0.83481(19) 0.4384(4) 0.0813(12) Uani 1 d . . .
H21 H 0.4412 0.8317 0.3628 0.102(7) Uiso 1 calc R . .
C22 C 0.3177(4) 0.86618(16) 0.4702(3) 0.0643(9) Uani 1 d . . .
H22 H 0.2705 0.8836 0.4162 0.102(7) Uiso 1 calc R . .
C23 C 0.0556(3) 0.92019(13) 0.5142(2) 0.0476(7) Uani 1 d . . .
H23A H 0.0211 0.9561 0.5141 0.082(9) Uiso 1 calc R . .
H23B H 0.0990 0.9148 0.4439 0.082(9) Uiso 1 calc R . .
C24 C -0.0466(3) 0.87881(11) 0.5263(2) 0.0406(5) Uani 1 d . . .
H24 H -0.0058 0.8437 0.5267 0.035(7) Uiso 1 calc R . .
C25 C -0.1716(3) 0.93758(14) 0.6500(3) 0.0551(8) Uani 1 d . . .
H25A H -0.1143 0.9665 0.6390 0.068(4) Uiso 1 calc R . .
H25B H -0.2079 0.9406 0.7232 0.068(4) Uiso 1 calc R . .
H25C H -0.2349 0.9394 0.5939 0.068(4) Uiso 1 calc R . .
C26 C -0.1983(3) 0.84163(16) 0.6571(3) 0.0597(9) Uani 1 d . . .
H26A H -0.1590 0.8072 0.6517 0.068(4) Uiso 1 calc R . .
H26B H -0.2607 0.8445 0.6003 0.068(4) Uiso 1 calc R . .
H26C H -0.2354 0.8454 0.7298 0.068(4) Uiso 1 calc R . .
C27 C -0.1327(3) 0.87837(12) 0.4257(2) 0.0430(6) Uani 1 d . . .
C28 C -0.1669(4) 0.82944(13) 0.3804(3) 0.0595(9) Uani 1 d . . .
H28 H -0.1420 0.7979 0.4155 0.072(5) Uiso 1 calc R . .
C29 C -0.2375(4) 0.82656(18) 0.2843(3) 0.0775(12) Uani 1 d . . .
H29 H -0.2591 0.7932 0.2549 0.072(5) Uiso 1 calc R . .
C30 C -0.2757(4) 0.87241(18) 0.2321(3) 0.0769(11) Uani 1 d . . .
H30 H -0.3227 0.8705 0.1669 0.072(5) Uiso 1 calc R . .
C31 C -0.2442(3) 0.92161(16) 0.2766(3) 0.0657(9) Uani 1 d . . .
H31 H -0.2706 0.9528 0.2411 0.072(5) Uiso 1 calc R . .
C32 C -0.1741(3) 0.92529(13) 0.3731(3) 0.0530(7) Uani 1 d . . .
H32 H -0.1546 0.9587 0.4029 0.072(5) Uiso 1 calc R . .

loop_
_atom_site_aniso_label
_atom_site_aniso_U_11
_atom_site_aniso_U_22
_atom_site_aniso_U_33
_atom_site_aniso_U_23
_atom_site_aniso_U_13
_atom_site_aniso_U_12
F1 0.116(3) 0.105(2) 0.121(2) -0.0374(18) 0.024(2) -0.0081(19)
F2 0.106(3) 0.224(4) 0.109(2) 0.048(3) -0.022(2) 0.006(3)
F3 0.084(2) 0.0831(19) 0.202(4) -0.017(2) 0.016(2) -0.0232(15)
F4 0.0509(15) 0.151(3) 0.1054(19) -0.0078(18) -0.0076(14) -0.0011(15)
B1 0.040(2) 0.074(2) 0.060(2) -0.0039(18) 0.0009(16) -0.0104(17)
Ru1 0.03254(11) 0.04167(11) 0.03737(10) 0.00132(8) -0.00037(8) 0.00039(9)
P1 0.0316(3) 0.0514(4) 0.0364(3) 0.0016(3) -0.0022(3) -0.0030(3)
N1 0.0339(12) 0.0505(13) 0.0442(11) 0.0039(10) 0.0016(10) -0.0019(11)
Cl1 0.0618(5) 0.0432(3) 0.0564(4) -0.0018(3) -0.0038(3) 0.0072(3)
C1 0.0523(18) 0.0574(17) 0.0423(14) 0.0074(12) 0.0037(14) 0.0023(16)
C2 0.0434(17) 0.066(2) 0.0386(14) 0.0078(13) -0.0038(13) 0.0041(14)
C3 0.0476(18) 0.0617(19) 0.0369(14) 0.0013(13) -0.0057(13) -0.0091(15)
C4 0.063(2) 0.0519(16) 0.0358(13) -0.0038(11) -0.0036(15) -0.0025(16)
C5 0.0503(19) 0.070(2) 0.0426(15) -0.0058(14) 0.0018(14) 0.0172(15)
C6 0.0373(15) 0.070(2) 0.0482(16) 0.0046(14) 0.0062(13) -0.0034(13)
C7 0.085(3) 0.0544(18) 0.0604(18) 0.0155(14) 0.010(2) 0.001(2)
C8 0.152(5) 0.072(2) 0.062(2) 0.0232(18) 0.017(3) 0.019(3)
C9 0.121(5) 0.078(3) 0.125(4) 0.020(3) 0.010(4) -0.038(3)
C10 0.120(4) 0.0511(18) 0.0583(19) -0.0068(14) -0.008(2) 0.001(2)
C11 0.0419(16) 0.0592(17) 0.0382(13) 0.0026(12) 0.0011(12) -0.0094(13)
C12 0.053(2) 0.079(2) 0.0516(17) -0.0056(16) -0.0081(15) -0.0154(17)
C13 0.071(3) 0.100(3) 0.066(2) -0.008(2) -0.014(2) -0.034(2)
C14 0.111(4) 0.074(2) 0.0508(19) 0.0006(17) -0.002(2) -0.042(3)
C15 0.109(4) 0.058(2) 0.055(2) 0.0069(16) -0.002(2) -0.016(2)
C16 0.066(2) 0.0560(18) 0.0507(16) 0.0077(14) -0.0024(16) -0.0078(16)
C17 0.0360(14) 0.0526(17) 0.0468(13) -0.0048(13) 0.0012(12) -0.0040(13)
C18 0.0395(18) 0.094(3) 0.0520(18) 0.0013(17) 0.0051(14) 0.0140(17)
C19 0.0454(19) 0.097(3) 0.073(2) -0.002(2) 0.005(2) 0.016(2)
C20 0.048(2) 0.074(2) 0.087(2) -0.018(2) 0.0069(19) 0.0094(17)
C21 0.075(3) 0.103(3) 0.066(2) -0.023(2) 0.021(2) 0.010(2)
C22 0.062(2) 0.081(2) 0.0500(16) -0.0061(16) 0.0066(16) 0.0110(19)
C23 0.0357(16) 0.0665(18) 0.0405(13) 0.0047(12) -0.0069(12) -0.0058(14)
C24 0.0365(14) 0.0421(13) 0.0433(12) 0.0000(11) -0.0048(11) -0.0001(15)
C25 0.0476(18) 0.068(2) 0.0499(16) -0.0017(14) -0.0015(15) 0.0188(15)
C26 0.0462(19) 0.077(2) 0.0558(19) 0.0099(16) -0.0101(15) -0.0196(16)
C27 0.0401(14) 0.0467(14) 0.0424(13) 0.0034(12) -0.0061(11) -0.0033(13)
C28 0.070(2) 0.0528(18) 0.0555(18) -0.0008(14) -0.0104(18) -0.0135(17)
C29 0.089(3) 0.084(3) 0.059(2) -0.0009(19) -0.020(2) -0.039(2)
C30 0.064(2) 0.111(3) 0.0556(17) 0.012(2) -0.0230(18) -0.026(2)
C31 0.055(2) 0.081(2) 0.0613(19) 0.0188(19) -0.0160(19) 0.0028(17)
C32 0.0469(18) 0.0518(17) 0.0603(18) 0.0066(14) -0.0118(15) -0.0007(14)

loop_
_atom_type_symbol
_atom_type_description
_atom_type_scat_dispersion_real
_atom_type_scat_dispersion_imag
_atom_type_scat_source
C C 0.0033 0.0016 'International Tables Vol C Tables 4.2.6.8 and 6.1.1.4'
H H 0.0000 0.0000 'International Tables Vol C Tables 4.2.6.8 and 6.1.1.4'
Cl Cl 0.1484 0.1585 'International Tables Vol C Tables 4.2.6.8 and 6.1.1.4'
N N 0.0061 0.0033 'International Tables Vol C Tables 4.2.6.8 and 6.1.1.4'
P P 0.1023 0.0942 'International Tables Vol C Tables 4.2.6.8 and 6.1.1.4'
Ru Ru -1.2594 0.8363 'International Tables Vol C Tables 4.2.6.8 and 6.1.1.4'
B B 0.0013 0.0007 'International Tables Vol C Tables 4.2.6.8 and 6.1.1.4'
F F 0.0171 0.0103 'International Tables Vol C Tables 4.2.6.8 and 6.1.1.4'

loop_
_geom_angle_atom_site_label_1
_geom_angle_atom_site_label_2
_geom_angle_atom_site_label_3
_geom_angle
_geom_angle_site_symmetry_1
_geom_angle_site_symmetry_3
_geom_angle_publ_flag
F2 B1 F4 110.3(4) . . ?
F2 B1 F3 107.3(4) . . ?
F4 B1 F3 111.6(4) . . ?
F2 B1 F1 104.9(4) . . ?
F4 B1 F1 113.7(4) . . ?
F3 B1 F1 108.8(4) . . ?
C3 Ru1 C2 37.32(13) . . ?
C3 Ru1 C5 65.92(12) . . ?
C2 Ru1 C5 78.19(13) . . ?
C3 Ru1 N1 148.69(11) . . ?
C2 Ru1 N1 166.97(10) . . ?
C5 Ru1 N1 95.12(11) . . ?
C3 Ru1 C4 37.27(13) . . ?
C2 Ru1 C4 67.05(12) . . ?
C5 Ru1 C4 36.05(13) . . ?
N1 Ru1 C4 113.70(11) . . ?
C3 Ru1 C6 78.09(13) . . ?
C2 Ru1 C6 65.94(12) . . ?
C5 Ru1 C6 36.85(14) . . ?
N1 Ru1 C6 102.02(11) . . ?
C4 Ru1 C6 65.89(12) . . ?
C3 Ru1 C1 66.49(12) . . ?
C2 Ru1 C1 37.12(13) . . ?
C5 Ru1 C1 65.27(13) . . ?
N1 Ru1 C1 129.88(11) . . ?
C4 Ru1 C1 77.88(11) . . ?
C6 Ru1 C1 35.63(12) . . ?
C3 Ru1 P1 92.26(9) . . ?
C2 Ru1 P1 111.39(9) . . ?
C5 Ru1 P1 130.65(10) . . ?
N1 Ru1 P1 81.48(7) . . ?
C4 Ru1 P1 100.96(9) . . ?
C6 Ru1 P1 166.77(9) . . ?
C1 Ru1 P1 146.80(10) . . ?
C3 Ru1 Cl1 124.99(10) . . ?
C2 Ru1 Cl1 93.06(9) . . ?
C5 Ru1 Cl1 142.44(10) . . ?
N1 Ru1 Cl1 85.46(7) . . ?
C4 Ru1 Cl1 160.09(8) . . ?
C6 Ru1 Cl1 106.24(9) . . ?
C1 Ru1 Cl1 85.66(8) . . ?
P1 Ru1 Cl1 86.68(3) . . ?
C11 P1 C17 102.90(15) . . ?
C11 P1 C23 106.32(14) . . ?
C17 P1 C23 106.97(14) . . ?
C11 P1 Ru1 119.06(10) . . ?
C17 P1 Ru1 116.75(10) . . ?
C23 P1 Ru1 103.97(10) . . ?
C26 N1 C25 107.1(3) . . ?
C26 N1 C24 109.4(2) . . ?
C25 N1 C24 110.9(2) . . ?
C26 N1 Ru1 108.83(18) . . ?
C25 N1 Ru1 110.87(19) . . ?
C24 N1 Ru1 109.66(16) . . ?
C6 C1 C2 118.5(3) . . ?
C6 C1 C7 122.4(3) . . ?
C2 C1 C7 119.1(3) . . ?
C6 C1 Ru1 71.64(17) . . ?
C2 C1 Ru1 67.27(16) . . ?
C7 C1 Ru1 132.5(2) . . ?
C3 C2 C1 120.6(3) . . ?
C3 C2 Ru1 71.14(19) . . ?
C1 C2 Ru1 75.61(18) . . ?
C2 C3 C4 121.4(3) . . ?
C2 C3 Ru1 71.54(19) . . ?
C4 C3 Ru1 74.64(18) . . ?
C5 C4 C3 116.9(3) . . ?
C5 C4 C10 122.6(4) . . ?
C3 C4 C10 120.5(4) . . ?
C5 C4 Ru1 70.35(17) . . ?
C3 C4 Ru1 68.09(17) . . ?
C10 C4 Ru1 134.6(2) . . ?
C4 C5 C6 122.9(3) . . ?
C4 C5 Ru1 73.60(18) . . ?
C6 C5 Ru1 73.73(19) . . ?
C1 C6 C5 119.3(3) . . ?
C1 C6 Ru1 72.73(18) . . ?
C5 C6 Ru1 69.42(18) . . ?
C9 C7 C1 113.9(4) . . ?
C9 C7 C8 113.2(4) . . ?
C1 C7 C8 107.2(3) . . ?
C16 C11 C12 118.5(3) . . ?
C16 C11 P1 121.4(3) . . ?
C12 C11 P1 120.0(3) . . ?
C11 C12 C13 120.8(4) . . ?
C14 C13 C12 120.4(4) . . ?
C13 C14 C15 120.3(4) . . ?
C14 C15 C16 119.5(4) . . ?
C11 C16 C15 120.5(4) . . ?
C18 C17 C22 118.4(3) . . ?
C18 C17 P1 119.8(2) . . ?
C22 C17 P1 121.8(3) . . ?
C17 C18 C19 121.3(3) . . ?
C20 C19 C18 119.7(4) . . ?
C21 C20 C19 120.6(4) . . ?
C20 C21 C22 121.1(4) . . ?
C17 C22 C21 118.9(4) . . ?
C24 C23 P1 108.29(19) . . ?
N1 C24 C27 116.9(2) . . ?
N1 C24 C23 109.0(2) . . ?
C27 C24 C23 112.3(2) . . ?
C32 C27 C28 118.3(3) . . ?
C32 C27 C24 123.0(3) . . ?
C28 C27 C24 118.6(3) . . ?
C29 C28 C27 121.2(3) . . ?
C28 C29 C30 120.2(3) . . ?
C31 C30 C29 119.5(3) . . ?
C30 C31 C32 121.1(3) . . ?
C27 C32 C31 119.6(3) . . ?

loop_
_geom_bond_atom_site_label_1
_geom_bond_atom_site_label_2
_geom_bond_distance
_geom_bond_site_symmetry_2
_geom_bond_publ_flag
F1 B1 1.369(5) . ?
F2 B1 1.369(6) . ?
F3 B1 1.355(5) . ?
F4 B1 1.351(5) . ?
Ru1 C3 2.183(3) . ?
Ru1 C2 2.189(3) . ?
Ru1 C5 2.228(3) . ?
Ru1 N1 2.243(2) . ?
Ru1 C4 2.269(3) . ?
Ru1 C6 2.284(3) . ?
Ru1 C1 2.298(3) . ?
Ru1 P1 2.3189(9) . ?
Ru1 Cl1 2.3829(8) . ?
P1 C11 1.826(3) . ?
P1 C17 1.823(3) . ?
P1 C23 1.828(3) . ?
N1 C26 1.491(4) . ?
N1 C25 1.502(4) . ?
N1 C24 1.511(3) . ?
C1 C6 1.402(5) . ?
C1 C2 1.432(5) . ?
C1 C7 1.515(5) . ?
C2 C3 1.399(5) . ?
C3 C4 1.425(5) . ?
C4 C5 1.392(5) . ?
C4 C10 1.503(5) . ?
C5 C6 1.427(5) . ?
C7 C9 1.519(7) . ?
C7 C8 1.545(6) . ?
C11 C16 1.384(5) . ?
C11 C12 1.386(5) . ?
C12 C13 1.378(5) . ?
C13 C14 1.361(7) . ?
C14 C15 1.376(7) . ?
C15 C16 1.397(5) . ?
C17 C18 1.377(5) . ?
C17 C22 1.390(4) . ?
C18 C19 1.396(5) . ?
C19 C20 1.356(6) . ?
C20 C21 1.339(6) . ?
C21 C22 1.419(5) . ?
C23 C24 1.521(4) . ?
C24 C27 1.520(4) . ?
C27 C32 1.400(4) . ?
C27 C28 1.383(4) . ?
C28 C29 1.381(5) . ?
C29 C30 1.365(6) . ?
C30 C31 1.378(6) . ?
C31 C32 1.382(5) . ?
